data_1566043
loop_
_publ_author_name
'Tan, Zeqing'
'Zhao, Jian'
'Sun, Jingzhi'
'Zhao, Jiaxin'
'He, Xinrui'
'Liu, Zhe'
'Zhu, Lin'
'Cheng, Xiao'
'Zhou, Chuanjian'

_publ_section_title
;
 CHCl3-Dependent Emission Color and Jumping Behavior of Cyclic Chalcone
 Single Crystals: The Halogen Bond Network Effect
;
_journal_issue 5
_journal_name_full Crystals
_journal_page_first 530
_journal_paper_doi 10.3390/cryst11050530
_journal_volume 11
_journal_year 2021
_chemical_formula_moiety 'C28 H20 Cl N O'
_chemical_formula_sum 'C28 H20 Cl N O'
_chemical_formula_weight 421.90
_space_group_crystal_system triclinic
_space_group_IT_number 2
_space_group_name_Hall '-P 1'
_space_group_name_H-M_alt 'P -1'
_atom_sites_solution_hydrogens geom
_cell_angle_alpha 83.020(12)
_cell_angle_beta 80.403(12)
_cell_angle_gamma 83.126(12)
_cell_formula_units_Z 2
_cell_length_a 6.9675(10)
_cell_length_b 7.6046(12)
_cell_length_c 20.706(3)
_cell_measurement_reflns_used 1031
_cell_measurement_temperature 293(2)
_cell_measurement_theta_max 24.1520
_cell_measurement_theta_min 5.0370
_cell_volume 1068.2(3)
_computing_cell_refinement 'CrysAlisPro 1.171.39.41b (Rigaku OD, 2018)'
_computing_data_collection 'CrysAlisPro 1.171.39.41b (Rigaku OD, 2018)'
_computing_data_reduction 'CrysAlisPro 1.171.39.41b (Rigaku OD, 2018)'
_computing_molecular_graphics 'Olex2 (Dolomanov et al., 2009)'
_computing_publication_material 'Olex2 (Dolomanov et al., 2009)'
_computing_structure_refinement 'ShelXL (Sheldrick, 2015)'
_computing_structure_solution 'ShelXT (Sheldrick, 2015)'
_diffrn_ambient_temperature 293.15
_diffrn_detector 'CCD plate'
_diffrn_detector_area_resol_mean 10.3592
_diffrn_detector_type Atlas
_diffrn_measured_fraction_theta_full 0.998
_diffrn_measured_fraction_theta_max 0.998
_diffrn_measurement_details
;
List of Runs (angles in degrees, time in seconds):

  # Type    Start    End  Width  t~exp~   \w     \q     \k     \f   Frames
--------------------------------------------------------------------------
  1  \w    -31.00  56.00   1.00   50.00    --  -11.47  38.00 150.00   87
  2  \w    -86.00  21.00   1.00   50.00    --  -11.47 -77.00   0.00  107
  3  \w    -18.00  88.00   1.00   50.00    --   11.78  77.00-120.00  106
;
_diffrn_measurement_device 'four-circle diffractometer'
_diffrn_measurement_device_type 'Xcalibur, Atlas, Gemini ultra'
_diffrn_measurement_method '\w scans'
_diffrn_orient_matrix_type 'CrysAlisPro convention (1999,Acta A55,543-557)'
_diffrn_orient_matrix_UB_11 -0.0020977000
_diffrn_orient_matrix_UB_12 0.0467581000
_diffrn_orient_matrix_UB_13 -0.0317148000
_diffrn_orient_matrix_UB_21 0.0409109000
_diffrn_orient_matrix_UB_22 -0.0784161000
_diffrn_orient_matrix_UB_23 -0.0146349000
_diffrn_orient_matrix_UB_31 -0.0953566000
_diffrn_orient_matrix_UB_32 -0.0242264000
_diffrn_orient_matrix_UB_33 0.0002891000
_diffrn_radiation_monochromator graphite
_diffrn_radiation_probe x-ray
_diffrn_radiation_type MoK\a
_diffrn_radiation_wavelength 0.71073
_diffrn_reflns_av_unetI/netI 0.0829
_diffrn_reflns_Laue_measured_fraction_full 0.998
_diffrn_reflns_Laue_measured_fraction_max 0.998
_diffrn_reflns_limit_h_max 8
_diffrn_reflns_limit_h_min -7
_diffrn_reflns_limit_k_max 8
_diffrn_reflns_limit_k_min -9
_diffrn_reflns_limit_l_max 25
_diffrn_reflns_limit_l_min -25
_diffrn_reflns_number 7343
_diffrn_reflns_point_group_measured_fraction_full 0.998
_diffrn_reflns_point_group_measured_fraction_max 0.998
_diffrn_reflns_theta_full 25.242
_diffrn_reflns_theta_max 26.372
_diffrn_reflns_theta_min 2.981
_diffrn_source 'fine-focus sealed X-ray tube'
_diffrn_source_type 'Enhance (Mo) X-ray Source'
_exptl_absorpt_coefficient_mu 0.199
_exptl_absorpt_correction_T_max 1.00000
_exptl_absorpt_correction_T_min 0.74325
_exptl_absorpt_correction_type multi-scan
_exptl_absorpt_process_details
;
CrysAlisPro 1.171.39.41b (Rigaku Oxford Diffraction, 2018)
Empirical absorption correction using spherical harmonics,
 implemented in SCALE3 ABSPACK scaling algorithm.
;
_exptl_crystal_colour yellow
_exptl_crystal_colour_primary yellow
_exptl_crystal_density_diffrn 1.312
_exptl_crystal_description plate
_exptl_crystal_F_000 440
_exptl_crystal_size_max 0.49
_exptl_crystal_size_mid 0.46
_exptl_crystal_size_min 0.18
_refine_diff_density_max 0.216
_refine_diff_density_min -0.266
_refine_diff_density_rms 0.048
_refine_ls_extinction_coef .
_refine_ls_extinction_method none
_refine_ls_goodness_of_fit_ref 0.949
_refine_ls_hydrogen_treatment constr
_refine_ls_matrix_type full
_refine_ls_number_parameters 391
_refine_ls_number_reflns 7343
_refine_ls_number_restraints 384
_refine_ls_restrained_S_all 0.938
_refine_ls_R_factor_all 0.1391
_refine_ls_R_factor_gt 0.0704
_refine_ls_shift/su_max 0.000
_refine_ls_shift/su_mean 0.000
_refine_ls_structure_factor_coef Fsqd
_refine_ls_weighting_details 'w=1/[\s^2^(Fo^2^)+(0.1141P)^2^] where P=(Fo^2^+2Fc^2^)/3'
_refine_ls_weighting_scheme calc
_refine_ls_wR_factor_gt 0.1837
_refine_ls_wR_factor_ref 0.2068
_reflns_Friedel_coverage 0.000
_reflns_Friedel_fraction_full .
_reflns_Friedel_fraction_max .
_reflns_number_gt 3485
_reflns_number_total 7343
_reflns_threshold_expression 'I > 2\s(I)'
_twin_special_details
;
Component 2 rotated by -179.7938\% 
 around [-0.63 0.77 -0.07] (reciprocal) or [-0.71 0.71 0.00] (direct)
;
_cod_data_source_file Crystals-2021-11-5-530.cif
_cod_data_source_block 1
_cod_database_code 1566043
_chemical_oxdiff_formula 'c h n o cl'
_shelx_space_group_comment
;
The symmetry employed for this shelxl refinement is uniquely defined
by the following loop, which should always be used as a source of
symmetry information in preference to the above space-group names.
They are only intended as comments.
;
_shelx_estimated_absorpt_t_max 0.965
_shelx_estimated_absorpt_t_min 0.909
_olex2_refinement_description
;
1. Twinned data refinement
 Scales: 0.5413(18)
 0.4587(18)
2. Fixed Uiso
 At 1.2 times of:
  All C(H) groups, All C(H,H) groups
3. Restrained distances
 N1-C17 \\sim N1-C17A
 with sigma of 0.02
 C17-C22 \\sim C17A-C22A
 with sigma of 0.02
 C17-C18 \\sim C17A-C18A
 with sigma of 0.02
 C22-C21 \\sim C22A-C21A
 with sigma of 0.02
 C18-C19 \\sim C18A-C19A
 with sigma of 0.02
 C21-C20 \\sim C21A-C20A
 with sigma of 0.02
 C19-C20 \\sim C19A-C20A
 with sigma of 0.02
 N1-C22 \\sim N1-C22A
 with sigma of 0.04
 N1-C18 \\sim N1-C18A
 with sigma of 0.04
 C17-C21 \\sim C17A-C21A
 with sigma of 0.04
 C17-C19 \\sim C17A-C19A
 with sigma of 0.04
 C22-C18 \\sim C22A-C18A
 with sigma of 0.04
 C22-C20 \\sim C22A-C20A
 with sigma of 0.04
 C18-C20 \\sim C18A-C20A
 with sigma of 0.04
 C21-C19 \\sim C21A-C19A
 with sigma of 0.04
 N1-C23 \\sim N1-C23A
 with sigma of 0.02
 C23-C24 \\sim C23A-C24A
 with sigma of 0.02
 C23-C28 \\sim C23A-C28A
 with sigma of 0.02
 C24-C25 \\sim C24A-C25A
 with sigma of 0.02
 C26-C25 \\sim C26A-C25A
 with sigma of 0.02
 C26-C27 \\sim C26A-C27A
 with sigma of 0.02
 C28-C27 \\sim C28A-C27A
 with sigma of 0.02
 N1-C24 \\sim N1-C24A
 with sigma of 0.04
 N1-C28 \\sim N1-C28A
 with sigma of 0.04
 C23-C25 \\sim C23A-C25A
 with sigma of 0.04
 C23-C27 \\sim C23A-C27A
 with sigma of 0.04
 C24-C26 \\sim C24A-C26A
 with sigma of 0.04
 C24-C28 \\sim C24A-C28A
 with sigma of 0.04
 C26-C28 \\sim C26A-C28A
 with sigma of 0.04
 C25-C27 \\sim C25A-C27A
 with sigma of 0.04
4. Uiso/Uaniso restraints and constraints
N1 \\sim C17 \\sim C22 \\sim C18 \\sim C21 \\sim C19 \\sim C20 \\sim C17A \\sim
C18A \\sim C19A \\sim C20A \\sim C22A \\sim C21A \\sim C23 \\sim C24 \\sim C26
\\sim C28 \\sim C25 \\sim C27 \\sim C23A \\sim C24A \\sim C26A \\sim C28A \\sim
C25A \\sim C27A: within 1.7A with sigma of 0.01 and sigma for terminal atoms of
0.02
5. Others
 Sof(C17A)=Sof(C18A)=Sof(H18A)=Sof(C19A)=Sof(H19A)=Sof(C20A)=Sof(H20A)=
 Sof(C22A)=Sof(H22A)=Sof(C21A)=Sof(H21A)=1-FVAR(1)
 Sof(C17)=Sof(C22)=Sof(H22)=Sof(C18)=Sof(H18)=Sof(C21)=Sof(H21)=Sof(C19)=
 Sof(H19)=Sof(C20)=Sof(H20)=FVAR(1)
 Sof(C23A)=Sof(C24A)=Sof(H24A)=Sof(C26A)=Sof(H26A)=Sof(C28A)=Sof(H28A)=
 Sof(C25A)=Sof(H25A)=Sof(C27A)=Sof(H27A)=1-FVAR(2)
 Sof(C23)=Sof(C24)=Sof(H24)=Sof(C26)=Sof(H26)=Sof(C28)=Sof(H28)=Sof(C25)=
 Sof(H25)=Sof(C27)=Sof(H27)=FVAR(2)
6.a Secondary CH2 refined with riding coordinates:
 C9(H9A,H9B)
6.b Aromatic/amide H refined with riding coordinates:
 C10(H10), C1(H1), C13(H13), C4(H4), C2(H2), C12(H12), C16(H16), C15(H15),
 C22(H22), C18(H18), C24(H24), C26(H26), C28(H28), C21(H21), C19(H19), C25(H25),
  C20(H20), C27(H27), C18A(H18A), C19A(H19A), C20A(H20A), C22A(H22A),
 C21A(H21A), C24A(H24A), C26A(H26A), C28A(H28A), C25A(H25A), C27A(H27A)
;
_olex2_submission_special_instructions 'No special instructions were received'
_oxdiff_exptl_absorpt_empirical_details
;
Empirical correction (ABSPACK) includes:
- Absorption correction using spherical harmonics
- Frame scaling
;
_oxdiff_exptl_absorpt_empirical_full_max 1.173
_oxdiff_exptl_absorpt_empirical_full_min 0.822
_oxdiff_twin_integration_method simultaneous
_oxdiff_twin_items 2

loop_
_space_group_symop_operation_xyz
'x, y, z'
'-x, -y, -z'

loop_
_atom_site_label
_atom_site_type_symbol
_atom_site_fract_x
_atom_site_fract_y
_atom_site_fract_z
_atom_site_U_iso_or_equiv
_atom_site_adp_type
_atom_site_occupancy
_atom_site_site_symmetry_order
_atom_site_calc_flag
_atom_site_refinement_flags_posn
_atom_site_refinement_flags_adp
_atom_site_refinement_flags_occupancy
_atom_site_disorder_assembly
_atom_site_disorder_group
Cl1 Cl 0.31804(18) 0.9869(2) 0.70638(7) 0.1006(6) Uani 1 1 d . . . A 1
O1 O -0.2862(4) 0.7474(4) 0.51284(13) 0.0620(8) Uani 1 1 d . . . A 1
N1 N 0.5144(5) 0.4438(4) 0.17792(14) 0.0531(8) Uani 1 1 d D U . A 1
C6 C -0.0304(5) 0.8110(4) 0.56848(17) 0.0422(9) Uani 1 1 d . . . A 1
C7 C -0.1142(5) 0.7529(5) 0.51561(17) 0.0449(9) Uani 1 1 d . . . A 1
C11 C 0.1561(5) 0.6065(4) 0.34924(17) 0.0441(9) Uani 1 1 d . . . A 1
C5 C 0.1712(5) 0.7966(5) 0.55378(17) 0.0457(9) Uani 1 1 d . . . A 1
C14 C 0.3936(5) 0.4987(5) 0.23561(17) 0.0454(9) Uani 1 1 d . . . A 1
C10 C 0.0217(5) 0.6588(5) 0.40730(17) 0.0456(9) Uani 1 1 d . . . A 1
H10 H -0.109917 0.660397 0.403916 0.055 Uiso 1 1 calc R . . A 1
C8 C 0.0544(5) 0.7042(5) 0.46377(17) 0.0430(9) Uani 1 1 d . . . A 1
C1 C -0.1251(5) 0.8739(5) 0.62686(18) 0.0510(10) Uani 1 1 d . . . A 1
H1 H -0.260648 0.879825 0.637377 0.061 Uiso 1 1 calc R . . A 1
C9 C 0.2410(5) 0.7232(5) 0.48864(18) 0.0498(10) Uani 1 1 d . . . A 1
H9A H 0.319212 0.804731 0.458650 0.060 Uiso 1 1 calc R . . A 1
H9B H 0.317924 0.608952 0.494295 0.060 Uiso 1 1 calc R . . A 1
C13 C 0.4736(5) 0.5156(5) 0.29039(18) 0.0537(10) Uani 1 1 d . . . A 1
H13 H 0.608007 0.491238 0.289535 0.064 Uiso 1 1 calc R . . A 1
C4 C 0.2819(5) 0.8493(5) 0.59622(19) 0.0555(10) Uani 1 1 d . . . A 1
H4 H 0.417650 0.841047 0.586445 0.067 Uiso 1 1 calc R . . A 1
C2 C -0.0158(6) 0.9271(5) 0.66876(19) 0.0563(10) Uani 1 1 d . . . A 1
H2 H -0.077225 0.971881 0.707662 0.068 Uiso 1 1 calc R . . A 1
C17 C 0.467(2) 0.325(3) 0.1395(8) 0.051(3) Uani 0.551(10) 1 d D U P A 1
C12 C 0.3576(5) 0.5682(5) 0.34662(18) 0.0529(10) Uani 1 1 d . . . A 1
H12 H 0.414426 0.578373 0.383397 0.064 Uiso 1 1 calc R . . A 1
C16 C 0.0799(5) 0.5892(5) 0.29342(19) 0.0568(11) Uani 1 1 d . . . A 1
H16 H -0.054331 0.613222 0.293950 0.068 Uiso 1 1 calc R . . A 1
C23 C 0.671(2) 0.5252(15) 0.1489(10) 0.049(2) Uani 0.574(8) 1 d D U P A 1
C3 C 0.1854(6) 0.9141(5) 0.65320(19) 0.0558(10) Uani 1 1 d . . . A 1
C15 C 0.1947(6) 0.5377(5) 0.23708(19) 0.0588(11) Uani 1 1 d . . . A 1
H15 H 0.138563 0.529175 0.199999 0.071 Uiso 1 1 calc R . . A 1
C22 C 0.3706(17) 0.1830(19) 0.1726(7) 0.055(3) Uani 0.551(10) 1 d D U P A 1
H22 H 0.347160 0.168886 0.218410 0.066 Uiso 0.551(10) 1 calc R . P A 1
C18 C 0.5142(16) 0.3318(16) 0.0718(6) 0.052(2) Uani 0.551(10) 1 d D U P A 1
H18 H 0.586476 0.421256 0.048863 0.063 Uiso 0.551(10) 1 calc R . P A 1
C24 C 0.6840(13) 0.7054(14) 0.1520(6) 0.057(2) Uani 0.574(8) 1 d D U P A 1
H24 H 0.583229 0.772649 0.176192 0.068 Uiso 0.574(8) 1 calc R . P A 1
C26 C 0.995(2) 0.6873(18) 0.0854(7) 0.070(3) Uani 0.574(8) 1 d D U P A 1
H26 H 1.101310 0.743164 0.062455 0.085 Uiso 0.574(8) 1 calc R . P A 1
C28 C 0.8326(13) 0.4243(14) 0.1166(5) 0.060(2) Uani 0.574(8) 1 d D U P A 1
H28 H 0.831370 0.302046 0.117079 0.072 Uiso 0.574(8) 1 calc R . P A 1
C21 C 0.3098(16) 0.0625(14) 0.1374(5) 0.066(2) Uani 0.551(10) 1 d D U P A 1
H21 H 0.237922 -0.028009 0.159661 0.080 Uiso 0.551(10) 1 calc R . P A 1
C19 C 0.4562(16) 0.2084(12) 0.0378(5) 0.061(2) Uani 0.551(10) 1 d D U P A 1
H19 H 0.486954 0.216225 -0.007879 0.073 Uiso 0.551(10) 1 calc R . P A 1
C25 C 0.8446(14) 0.7831(15) 0.1194(5) 0.069(2) Uani 0.574(8) 1 d D U P A 1
H25 H 0.850381 0.904150 0.120609 0.083 Uiso 0.574(8) 1 calc R . P A 1
C20 C 0.3537(16) 0.0746(12) 0.0707(5) 0.068(2) Uani 0.551(10) 1 d D U P A 1
H20 H 0.313865 -0.008449 0.047564 0.082 Uiso 0.551(10) 1 calc R . P A 1
C27 C 0.9912(12) 0.5051(14) 0.0846(4) 0.067(2) Uani 0.574(8) 1 d D U P A 1
H27 H 1.096618 0.438544 0.062234 0.081 Uiso 0.574(8) 1 calc R . P A 1
C17A C 0.425(3) 0.325(3) 0.1440(9) 0.048(3) Uani 0.449(10) 1 d D U P A 2
C18A C 0.441(2) 0.351(2) 0.0765(8) 0.055(3) Uani 0.449(10) 1 d D U P A 2
H18A H 0.515244 0.439092 0.053597 0.066 Uiso 0.449(10) 1 calc R . P A 2
C19A C 0.352(2) 0.2490(15) 0.0415(6) 0.059(2) Uani 0.449(10) 1 d D U P A 2
H19A H 0.368564 0.267524 -0.004204 0.070 Uiso 0.449(10) 1 calc R . P A 2
C20A C 0.2395(19) 0.1215(14) 0.0743(5) 0.063(3) Uani 0.449(10) 1 d D U P A 2
H20A H 0.179697 0.051665 0.051242 0.076 Uiso 0.449(10) 1 calc R . P A 2
C22A C 0.307(2) 0.199(2) 0.1762(9) 0.056(3) Uani 0.449(10) 1 d D U P A 2
H22A H 0.288463 0.180844 0.221976 0.067 Uiso 0.449(10) 1 calc R . P A 2
C21A C 0.2160(19) 0.0979(17) 0.1415(6) 0.059(3) Uani 0.449(10) 1 d D U P A 2
H21A H 0.137603 0.012689 0.164202 0.071 Uiso 0.449(10) 1 calc R . P A 2
C23A C 0.666(3) 0.568(2) 0.1488(15) 0.054(3) Uani 0.426(8) 1 d D U P A 2
C24A C 0.608(2) 0.7489(18) 0.1491(8) 0.060(3) Uani 0.426(8) 1 d D U P A 2
H24A H 0.484161 0.788396 0.169482 0.072 Uiso 0.426(8) 1 calc R . P A 2
C26A C 0.9148(18) 0.8142(19) 0.0844(6) 0.073(3) Uani 0.426(8) 1 d D U P A 2
H26A H 0.998790 0.897032 0.063493 0.088 Uiso 0.426(8) 1 calc R . P A 2
C28A C 0.8469(19) 0.5140(19) 0.1140(7) 0.058(3) Uani 0.426(8) 1 d D U P A 2
H28A H 0.885750 0.392803 0.113413 0.070 Uiso 0.426(8) 1 calc R . P A 2
C25A C 0.7361(19) 0.8699(17) 0.1191(6) 0.074(3) Uani 0.426(8) 1 d D U P A 2
H25A H 0.701269 0.990826 0.122410 0.088 Uiso 0.426(8) 1 calc R . P A 2
C27A C 0.969(3) 0.632(2) 0.0808(10) 0.065(3) Uani 0.426(8) 1 d D U P A 2
H27A H 1.086936 0.592590 0.056105 0.078 Uiso 0.426(8) 1 calc R . P A 2

loop_
_atom_site_aniso_label
_atom_site_aniso_U_11
_atom_site_aniso_U_22
_atom_site_aniso_U_33
_atom_site_aniso_U_23
_atom_site_aniso_U_13
_atom_site_aniso_U_12
Cl1 0.0787(9) 0.1438(13) 0.0932(10) -0.0692(9) -0.0253(7) 0.0066(8)
O1 0.0382(15) 0.0792(19) 0.0691(18) -0.0178(15) -0.0021(13) -0.0068(13)
N1 0.062(2) 0.0578(19) 0.0413(17) -0.0187(15) -0.0009(15) -0.0122(16)
C6 0.044(2) 0.037(2) 0.043(2) -0.0071(16) 0.0034(17) -0.0028(16)
C7 0.040(2) 0.044(2) 0.047(2) -0.0052(17) 0.0023(17) -0.0015(16)
C11 0.043(2) 0.044(2) 0.044(2) -0.0050(17) -0.0026(17) -0.0067(17)
C5 0.044(2) 0.045(2) 0.045(2) -0.0063(17) -0.0046(17) 0.0030(17)
C14 0.051(2) 0.047(2) 0.038(2) -0.0120(17) 0.0018(17) -0.0089(17)
C10 0.0375(19) 0.050(2) 0.049(2) -0.0042(18) -0.0027(17) -0.0066(16)
C8 0.044(2) 0.043(2) 0.041(2) -0.0024(16) -0.0036(16) -0.0039(16)
C1 0.048(2) 0.048(2) 0.055(2) -0.0107(19) 0.0056(19) -0.0094(17)
C9 0.042(2) 0.058(2) 0.047(2) -0.0121(18) 0.0005(17) 0.0014(18)
C13 0.043(2) 0.074(3) 0.046(2) -0.018(2) -0.0011(18) -0.0073(19)
C4 0.044(2) 0.066(3) 0.057(3) -0.018(2) -0.0082(19) 0.0074(19)
C2 0.062(3) 0.054(2) 0.050(2) -0.0158(19) 0.007(2) -0.0052(19)
C17 0.059(6) 0.046(4) 0.048(4) -0.011(3) -0.003(4) -0.008(4)
C12 0.049(2) 0.071(3) 0.044(2) -0.0148(19) -0.0114(18) -0.0096(19)
C16 0.048(2) 0.071(3) 0.055(3) -0.018(2) -0.015(2) -0.001(2)
C23 0.053(4) 0.062(5) 0.041(4) -0.021(5) -0.014(3) -0.013(4)
C3 0.055(2) 0.061(3) 0.053(2) -0.019(2) -0.0081(19) -0.0005(19)
C15 0.061(3) 0.078(3) 0.043(2) -0.017(2) -0.017(2) -0.004(2)
C22 0.061(6) 0.054(4) 0.049(4) -0.009(3) -0.001(4) -0.005(5)
C18 0.054(5) 0.055(4) 0.050(4) -0.019(3) -0.001(5) -0.007(4)
C24 0.047(5) 0.070(5) 0.055(4) -0.016(4) -0.003(4) -0.015(4)
C26 0.056(5) 0.093(7) 0.070(5) -0.015(5) -0.008(4) -0.031(5)
C28 0.052(4) 0.069(5) 0.062(4) -0.019(5) -0.008(3) -0.011(4)
C21 0.062(5) 0.059(5) 0.077(4) -0.019(4) 0.002(5) -0.010(5)
C19 0.058(5) 0.074(5) 0.052(4) -0.025(4) 0.001(4) -0.005(4)
C25 0.058(5) 0.082(5) 0.072(4) -0.013(4) -0.007(4) -0.024(4)
C20 0.066(5) 0.068(5) 0.075(4) -0.037(4) -0.002(5) -0.010(4)
C27 0.056(4) 0.091(5) 0.059(4) -0.016(4) -0.009(3) -0.017(4)
C17A 0.059(6) 0.045(4) 0.046(4) -0.016(4) -0.008(5) -0.010(5)
C18A 0.062(6) 0.058(5) 0.050(5) -0.016(4) -0.010(5) -0.011(5)
C19A 0.063(6) 0.067(5) 0.050(4) -0.021(4) -0.011(5) -0.004(5)
C20A 0.062(6) 0.064(5) 0.072(5) -0.032(4) -0.013(5) -0.010(5)
C22A 0.059(7) 0.057(5) 0.053(5) -0.012(4) -0.004(5) -0.017(5)
C21A 0.060(6) 0.058(5) 0.066(5) -0.017(4) -0.008(5) -0.020(5)
C23A 0.053(4) 0.068(6) 0.045(4) -0.020(6) -0.005(4) -0.013(5)
C24A 0.060(6) 0.065(6) 0.062(5) -0.015(5) -0.010(6) -0.022(5)
C26A 0.065(6) 0.089(6) 0.071(6) -0.011(6) -0.003(5) -0.034(5)
C28A 0.051(5) 0.076(6) 0.053(4) -0.018(5) -0.011(4) -0.014(5)
C25A 0.075(6) 0.075(6) 0.075(5) -0.016(5) -0.008(5) -0.019(5)
C27A 0.052(5) 0.083(7) 0.063(5) -0.015(6) -0.005(4) -0.023(6)

loop_
_atom_type_symbol
_atom_type_description
_atom_type_scat_dispersion_real
_atom_type_scat_dispersion_imag
_atom_type_scat_source
C C 0.0033 0.0016 'International Tables Vol C Tables 4.2.6.8 and 6.1.1.4'
H H 0.0000 0.0000 'International Tables Vol C Tables 4.2.6.8 and 6.1.1.4'
Cl Cl 0.1484 0.1585 'International Tables Vol C Tables 4.2.6.8 and 6.1.1.4'
N N 0.0061 0.0033 'International Tables Vol C Tables 4.2.6.8 and 6.1.1.4'
O O 0.0106 0.0060 'International Tables Vol C Tables 4.2.6.8 and 6.1.1.4'

loop_
_geom_angle_atom_site_label_1
_geom_angle_atom_site_label_2
_geom_angle_atom_site_label_3
_geom_angle
_geom_angle_site_symmetry_1
_geom_angle_site_symmetry_3
C17 N1 C14 124.4(7) . .
C23 N1 C14 122.7(7) . .
C23 N1 C17 112.0(10) . .
C5 C6 C7 110.4(3) . .
C5 C6 C1 120.6(3) . .
C1 C6 C7 129.0(3) . .
O1 C7 C6 127.6(3) . .
O1 C7 C8 126.1(3) . .
C6 C7 C8 106.3(3) . .
C12 C11 C10 124.5(3) . .
C16 C11 C10 118.4(3) . .
C16 C11 C12 117.1(3) . .
C6 C5 C9 111.2(3) . .
C6 C5 C4 120.5(3) . .
C4 C5 C9 128.3(3) . .
C13 C14 N1 120.4(3) . .
C13 C14 C15 119.1(3) . .
C15 C14 N1 120.5(3) . .
C11 C10 H10 114.4 . .
C8 C10 C11 131.3(3) . .
C8 C10 H10 114.4 . .
C7 C8 C9 108.4(3) . .
C10 C8 C7 119.9(3) . .
C10 C8 C9 131.7(3) . .
C6 C1 H1 120.5 . .
C2 C1 C6 118.9(3) . .
C2 C1 H1 120.5 . .
C5 C9 H9A 111.1 . .
C5 C9 H9B 111.1 . .
C8 C9 C5 103.5(3) . .
C8 C9 H9A 111.1 . .
C8 C9 H9B 111.1 . .
H9A C9 H9B 109.0 . .
C14 C13 H13 119.6 . .
C14 C13 C12 120.8(3) . .
C12 C13 H13 119.6 . .
C5 C4 H4 121.0 . .
C3 C4 C5 118.0(3) . .
C3 C4 H4 121.0 . .
C1 C2 H2 120.0 . .
C1 C2 C3 119.9(3) . .
C3 C2 H2 120.0 . .
N1 C17 C22 116.3(11) . .
N1 C17 C18 125.7(12) . .
C18 C17 C22 118.0(12) . .
C11 C12 H12 119.6 . .
C13 C12 C11 120.9(3) . .
C13 C12 H12 119.6 . .
C11 C16 H16 118.8 . .
C15 C16 C11 122.4(3) . .
C15 C16 H16 118.8 . .
N1 C23 C24 122.4(9) . .
N1 C23 C28 119.0(9) . .
C24 C23 C28 118.5(10) . .
C4 C3 Cl1 119.4(3) . .
C4 C3 C2 121.9(4) . .
C2 C3 Cl1 118.6(3) . .
C14 C15 H15 120.1 . .
C16 C15 C14 119.7(3) . .
C16 C15 H15 120.1 . .
C17 C22 H22 120.1 . .
C21 C22 C17 119.9(11) . .
C21 C22 H22 120.1 . .
C17 C18 H18 119.5 . .
C19 C18 C17 121.1(10) . .
C19 C18 H18 119.5 . .
C23 C24 H24 120.0 . .
C25 C24 C23 119.9(9) . .
C25 C24 H24 120.0 . .
C25 C26 H26 119.9 . .
C25 C26 C27 120.2(11) . .
C27 C26 H26 119.9 . .
C23 C28 H28 119.9 . .
C27 C28 C23 120.2(9) . .
C27 C28 H28 119.9 . .
C22 C21 H21 119.6 . .
C20 C21 C22 120.8(9) . .
C20 C21 H21 119.6 . .
C18 C19 H19 119.9 . .
C20 C19 C18 120.2(8) . .
C20 C19 H19 119.9 . .
C24 C25 H25 119.4 . .
C26 C25 C24 121.1(10) . .
C26 C25 H25 119.4 . .
C21 C20 C19 119.9(8) . .
C21 C20 H20 120.1 . .
C19 C20 H20 120.1 . .
C26 C27 H27 120.1 . .
C28 C27 C26 119.8(10) . .
C28 C27 H27 120.1 . .
C18A C17A C22A 117.2(14) . .
C17A C18A H18A 119.0 . .
C17A C18A C19A 122.0(13) . .
C19A C18A H18A 119.0 . .
C18A C19A H19A 120.1 . .
C20A C19A C18A 119.8(10) . .
C20A C19A H19A 120.1 . .
C19A C20A H20A 120.5 . .
C19A C20A C21A 119.0(9) . .
C21A C20A H20A 120.5 . .
C17A C22A H22A 119.6 . .
C17A C22A C21A 120.8(13) . .
C21A C22A H22A 119.6 . .
C20A C21A C22A 121.0(11) . .
C20A C21A H21A 119.5 . .
C22A C21A H21A 119.5 . .
C24A C23A C28A 118.7(14) . .
C23A C24A H24A 120.1 . .
C25A C24A C23A 119.7(13) . .
C25A C24A H24A 120.1 . .
C25A C26A H26A 120.2 . .
C25A C26A C27A 119.6(13) . .
C27A C26A H26A 120.2 . .
C23A C28A H28A 119.0 . .
C27A C28A C23A 122.1(14) . .
C27A C28A H28A 119.0 . .
C24A C25A H25A 119.6 . .
C26A C25A C24A 120.8(12) . .
C26A C25A H25A 119.6 . .
C26A C27A H27A 120.5 . .
C28A C27A C26A 118.9(15) . .
C28A C27A H27A 120.5 . .

loop_
_geom_bond_atom_site_label_1
_geom_bond_atom_site_label_2
_geom_bond_distance
_geom_bond_site_symmetry_2
Cl1 C3 1.727(4) .
O1 C7 1.215(4) .
N1 C14 1.418(4) .
N1 C17 1.374(16) .
N1 C23 1.339(13) .
C6 C7 1.459(5) .
C6 C5 1.381(5) .
C6 C1 1.387(5) .
C7 C8 1.497(5) .
C11 C10 1.460(5) .
C11 C12 1.392(5) .
C11 C16 1.376(5) .
C5 C9 1.505(5) .
C5 C4 1.383(5) .
C14 C13 1.370(5) .
C14 C15 1.378(5) .
C10 H10 0.9300 .
C10 C8 1.321(5) .
C8 C9 1.505(5) .
C1 H1 0.9300 .
C1 C2 1.369(5) .
C9 H9A 0.9700 .
C9 H9B 0.9700 .
C13 H13 0.9300 .
C13 C12 1.375(5) .
C4 H4 0.9300 .
C4 C3 1.373(5) .
C2 H2 0.9300 .
C2 C3 1.380(5) .
C17 C22 1.391(13) .
C17 C18 1.381(12) .
C12 H12 0.9300 .
C16 H16 0.9300 .
C16 C15 1.371(5) .
C23 C24 1.393(12) .
C23 C28 1.402(11) .
C15 H15 0.9300 .
C22 H22 0.9300 .
C22 C21 1.382(12) .
C18 H18 0.9300 .
C18 C19 1.374(11) .
C24 H24 0.9300 .
C24 C25 1.367(11) .
C26 H26 0.9300 .
C26 C25 1.348(15) .
C26 C27 1.391(16) .
C28 H28 0.9300 .
C28 C27 1.362(12) .
C21 H21 0.9300 .
C21 C20 1.358(11) .
C19 H19 0.9300 .
C19 C20 1.361(11) .
C25 H25 0.9300 .
C20 H20 0.9300 .
C27 H27 0.9300 .
C17A C18A 1.374(14) .
C17A C22A 1.376(14) .
C18A H18A 0.9300 .
C18A C19A 1.382(13) .
C19A H19A 0.9300 .
C19A C20A 1.364(13) .
C20A H20A 0.9300 .
C20A C21A 1.365(12) .
C22A H22A 0.9300 .
C22A C21A 1.382(13) .
C21A H21A 0.9300 .
C23A C24A 1.384(15) .
C23A C28A 1.387(15) .
C24A H24A 0.9300 .
C24A C25A 1.377(14) .
C26A H26A 0.9300 .
C26A C25A 1.377(17) .
C26A C27A 1.40(2) .
C28A H28A 0.9300 .
C28A C27A 1.356(18) .
C25A H25A 0.9300 .
C27A H27A 0.9300 .

loop_
_twin_individual_id
_twin_individual_mass_fraction_refined
_oxdiff_twin_reflns_isolated
_oxdiff_twin_reflns_overlapped
_twin_individual_twin_lattice_type
_twin_individual_twin_matrix_11
_twin_individual_twin_matrix_12
_twin_individual_twin_matrix_13
_twin_individual_twin_matrix_21
_twin_individual_twin_matrix_22
_twin_individual_twin_matrix_23
_twin_individual_twin_matrix_31
_twin_individual_twin_matrix_32
_twin_individual_twin_matrix_33
1 0.5413(18) 5251 3009 ref 1.0000 0.0000 0.0000 0.0000 1.0000 0.0000 0.0000 0.0000 1.0000
2 0.4587(18) 5249 3009 nmt -0.0971 -0.8972 -0.0010 -1.1011 0.0999 -0.0010 0.1023 -0.0880 -1.0011
